data_2006974
loop_
_publ_author_name
'Sophie Boudin'
'Kwang-Hwa Lii'

_publ_section_title
;
Ga~3~PO~7~
;
_journal_name_full 'Acta Crystallographica Section C'
_journal_page_first 05
_journal_page_last 07
_journal_volume 54
_journal_year 1998
_chemical_formula_sum 'Ga3 O7 P'
_chemical_formula_weight 352.13
_space_group_IT_number 160
_symmetry_cell_setting trigonal
_symmetry_space_group_name_Hall 'R 3 -2"'
_symmetry_space_group_name_H-M 'R 3 m :H'
_cell_angle_alpha 90.00
_cell_angle_beta 90.00
_cell_angle_gamma 120.00
_cell_formula_units_Z 3
_cell_length_a 7.8850(10)
_cell_length_b 7.8850(10)
_cell_length_c 6.7270(10)
_cell_measurement_temperature 293(2)
_cell_volume 362.21(8)
_diffrn_ambient_temperature 293(2)
_exptl_crystal_density_diffrn 4.843
_cod_original_sg_symbol_H-M 'R 3 m'
_cod_original_formula_sum 'Ga3 P O7'
_cod_database_code 2006974

loop_
_symmetry_equiv_pos_as_xyz
'x, y, z'
'-y, x-y, z'
'-x+y, -x, z'
'-y, -x, z'
'-x+y, y, z'
'x, x-y, z'
'x+2/3, y+1/3, z+1/3'
'-y+2/3, x-y+1/3, z+1/3'
'-x+y+2/3, -x+1/3, z+1/3'
'-y+2/3, -x+1/3, z+1/3'
'-x+y+2/3, y+1/3, z+1/3'
'x+2/3, x-y+1/3, z+1/3'
'x+1/3, y+2/3, z+2/3'
'-y+1/3, x-y+2/3, z+2/3'
'-x+y+1/3, -x+2/3, z+2/3'
'-y+1/3, -x+2/3, z+2/3'
'-x+y+1/3, y+2/3, z+2/3'
'x+1/3, x-y+2/3, z+2/3'

loop_
_atom_site_aniso_label
_atom_site_aniso_U_11
_atom_site_aniso_U_22
_atom_site_aniso_U_33
_atom_site_aniso_U_12
_atom_site_aniso_U_13
_atom_site_aniso_U_23
Ga .0047(2) .0047(2) .0026(2) .0025(2) .00013(7) -.00013(7)
P .0053(4) .0053(4) .0017(7) .0026(2) .000 .000
O1 .0066(14) .0066(14) .001(2) .0033(7) .000 .000
O2 .0057(10) .0057(10) .0041(13) .0021(10) .0011(5) -.0011(5)
O3 .0145(12) .0145(12) .0095(15) .0097(14) -.0027(6) .0027(6)

loop_
_atom_site_label
_atom_site_fract_x
_atom_site_fract_y
_atom_site_fract_z
_atom_site_U_iso_or_equiv
_atom_site_thermal_displace_type
_atom_site_calc_flag
_atom_site_refinement_flags
_atom_site_occupancy
_atom_site_disorder_group
_atom_site_type_symbol
Ga .79674(3) .20326(3) .7448(3) .00394(15) Uani d S 1 . Ga
P .0000 .0000 .0000 .0041(3) Uani d S 1 . P
O1 .0000 .0000 .2340(10) .0047(9) Uani d S 1 . O
O2 .5405(3) .4595(3) .8493(6) .0055(6) Uani d S 1 . O
O3 .5603(3) .4397(3) .2729(6) .0117(6) Uani d S 1 . O

loop_
_geom_bond_atom_site_label_1
_geom_bond_atom_site_label_2
_geom_bond_site_symmetry_2
_geom_bond_distance
_geom_bond_publ_flag
Ga O3 13_545 1.863(4) yes
Ga O2 13_544 1.865(4) yes
Ga O2 3_665 1.886(2) yes
Ga O2 2_655 1.886(2) yes
Ga O1 7 2.140(3) yes
P O3 13_444 1.508(4) yes
P O3 14_544 1.508(4) yes
P O3 15_554 1.508(4) yes
P O1 . 1.574(6) yes
O1 Ga 14_544 2.140(3) ?
O1 Ga 15_554 2.140(3) ?
O1 Ga 13_444 2.140(3) ?
O2 Ga 7_455 1.865(4) ?
O2 Ga 3_665 1.886(2) ?
O2 Ga 2_655 1.886(2) ?
O3 P 7 1.508(4) ?
O3 Ga 7_454 1.863(4) ?
